data_7228507
loop_
_publ_author_name
'Karothu, Durga Prasad'
'Jahovic, Ilma'
'Jovanovski , Gligor'
'Kaitner, Branko'
'Naumov, Pance'

_publ_section_title
;
 Ionic Cocrystals of Molecular Saccharin
;
_journal_name_full CrystEngComm
_journal_paper_doi 10.1039/C7CE00627F
_journal_year 2017
_chemical_formula_sum 'C14 H11 N2 O7 Rb S2'
_chemical_formula_weight 468.84
_space_group_crystal_system orthorhombic
_space_group_IT_number 62
_space_group_name_Hall '-P 2ac 2n'
_space_group_name_H-M_alt 'P n m a'
_symmetry_space_group_name_Hall '-P 2ac 2n'
_symmetry_space_group_name_H-M 'P n m a'
_atom_sites_solution_hydrogens mixed
_audit_creation_method SHELXL-2014/7
_audit_update_record
;
2017-01-24 deposited with the CCDC.
2017-06-16 downloaded from the CCDC.
;
_cell_angle_alpha 90
_cell_angle_beta 90
_cell_angle_gamma 90
_cell_formula_units_Z 4
_cell_length_a 13.113(16)
_cell_length_b 6.541(8)
_cell_length_c 19.17(2)
_cell_measurement_reflns_used 15042
_cell_measurement_temperature 100(2)
_cell_measurement_theta_max 26.0
_cell_measurement_theta_min 1.9
_cell_volume 1644(3)
_computing_structure_refinement 'SHELXL-2014/7 (Sheldrick, 2014)'
_diffrn_ambient_temperature 100(2)
_diffrn_measured_fraction_theta_full 1.000
_diffrn_measured_fraction_theta_max 1.000
_diffrn_measurement_device_type 'Bruker APEX-II CCD'
_diffrn_measurement_method '\f and \w scans'
_diffrn_radiation_type MoK\a
_diffrn_radiation_wavelength 0.71073
_diffrn_reflns_av_R_equivalents 0.0773
_diffrn_reflns_av_unetI/netI 0.0427
_diffrn_reflns_Laue_measured_fraction_full 1.000
_diffrn_reflns_Laue_measured_fraction_max 1.000
_diffrn_reflns_limit_h_max 16
_diffrn_reflns_limit_h_min -14
_diffrn_reflns_limit_k_max 8
_diffrn_reflns_limit_k_min -8
_diffrn_reflns_limit_l_max 23
_diffrn_reflns_limit_l_min -22
_diffrn_reflns_number 15042
_diffrn_reflns_point_group_measured_fraction_full 1.000
_diffrn_reflns_point_group_measured_fraction_max 1.000
_diffrn_reflns_theta_full 25.242
_diffrn_reflns_theta_max 25.999
_diffrn_reflns_theta_min 1.882
_exptl_absorpt_coefficient_mu 3.309
_exptl_absorpt_correction_T_max 0.7457
_exptl_absorpt_correction_T_min 0.5759
_exptl_absorpt_correction_type multi-scan
_exptl_absorpt_process_details sadabs
_exptl_crystal_colour colorless
_exptl_crystal_density_diffrn 1.894
_exptl_crystal_description needle
_exptl_crystal_F_000 936
_exptl_crystal_size_max 0.300
_exptl_crystal_size_mid 0.200
_exptl_crystal_size_min 0.200
_refine_diff_density_max 0.530
_refine_diff_density_min -1.071
_refine_diff_density_rms 0.161
_refine_ls_extinction_method none
_refine_ls_goodness_of_fit_ref 1.344
_refine_ls_hydrogen_treatment mixed
_refine_ls_matrix_type full
_refine_ls_number_parameters 158
_refine_ls_number_reflns 1761
_refine_ls_number_restraints 1
_refine_ls_restrained_S_all 1.343
_refine_ls_R_factor_all 0.0668
_refine_ls_R_factor_gt 0.0546
_refine_ls_shift/su_max 0.000
_refine_ls_shift/su_mean 0.000
_refine_ls_structure_factor_coef Fsqd
_refine_ls_weighting_details 'w=1/[\s^2^(Fo^2^)+16.1490P] where P=(Fo^2^+2Fc^2^)/3'
_refine_ls_weighting_scheme calc
_refine_ls_wR_factor_gt 0.1270
_refine_ls_wR_factor_ref 0.1299
_reflns_Friedel_coverage 0.000
_reflns_number_gt 1496
_reflns_number_total 1761
_reflns_threshold_expression 'I > 2\s(I)'
_cod_data_source_file c7ce00627f1.cif
_cod_data_source_block C7H4NO3S_Rb_C7H5NO3S_H2O
_cod_database_code 7228507
_shelx_space_group_comment
;
The symmetry employed for this shelxl refinement is uniquely defined
by the following loop, which should always be used as a source of
symmetry information in preference to the above space-group names.
They are only intended as comments.
;
_shelx_estimated_absorpt_t_max 0.557
_shelx_estimated_absorpt_t_min 0.437
_shelx_shelxl_version_number 2014/7

loop_
_space_group_symop_operation_xyz
'x, y, z'
'-x+1/2, -y, z+1/2'
'-x, y+1/2, -z'
'x+1/2, -y+1/2, -z+1/2'
'-x, -y, -z'
'x-1/2, y, -z-1/2'
'x, -y-1/2, z'
'-x-1/2, y-1/2, z-1/2'

loop_
_atom_site_label
_atom_site_type_symbol
_atom_site_fract_x
_atom_site_fract_y
_atom_site_fract_z
_atom_site_U_iso_or_equiv
_atom_site_adp_type
_atom_site_occupancy
_atom_site_site_symmetry_order
_atom_site_calc_flag
_atom_site_refinement_flags_posn
_atom_site_refinement_flags_adp
_atom_site_refinement_flags_occupancy
Rb1 Rb 0.72569(7) 0.7500 0.52529(4) 0.0145(2) Uani 1 2 d S T P
S1 S 0.37364(16) 0.7500 0.34999(10) 0.0083(4) Uani 1 2 d S T P
S2 S 0.23458(17) 0.7500 0.57367(11) 0.0123(4) Uani 1 2 d S T P
O1 O 0.3183(3) 0.5638(6) 0.3604(2) 0.0129(9) Uani 1 1 d . . .
O3 O 0.6548(5) 0.7500 0.3800(3) 0.0143(13) Uani 1 2 d S T P
O2 O 0.1751(3) 0.5652(7) 0.5652(2) 0.0177(10) Uani 1 1 d . . .
O4 O 0.5066(5) 0.7500 0.5339(3) 0.0178(14) Uani 1 2 d S T P
N1 N 0.4816(5) 0.7500 0.3943(3) 0.0074(14) Uani 1 2 d S T P
h1c H 0.4828 0.7500 0.4402 0.009 Uiso 1 2 calc R U P
N2 N 0.3326(5) 0.7500 0.5230(4) 0.0159(16) Uani 1 2 d S T P
C2 C 0.5422(6) 0.7500 0.2803(4) 0.0106(17) Uani 1 2 d S T P
C1 C 0.5680(6) 0.7500 0.3558(5) 0.0109(18) Uani 1 2 d S T P
C8 C 0.4187(6) 0.7500 0.5603(4) 0.0107(17) Uani 1 2 d S T P
C9 C 0.4039(6) 0.7500 0.6380(4) 0.0100(17) Uani 1 2 d S T P
C10 C 0.3011(7) 0.7500 0.6542(4) 0.0114(18) Uani 1 2 d S T P
C3 C 0.4377(7) 0.7500 0.2687(4) 0.0124(18) Uani 1 2 d S T P
C14 C 0.4775(7) 0.7500 0.6906(4) 0.0109(18) Uani 1 2 d S T P
H00G H 0.5483 0.7500 0.6801 0.013 Uiso 1 2 calc R U P
C13 C 0.4427(7) 0.7500 0.7592(5) 0.015(2) Uani 1 2 d S T P
H00H H 0.4908 0.7500 0.7962 0.018 Uiso 1 2 calc R U P
C7 C 0.6089(7) 0.7500 0.2252(5) 0.0160(19) Uani 1 2 d S T P
H00I H 0.6805 0.7500 0.2325 0.019 Uiso 1 2 calc R U P
C5 C 0.4646(7) 0.7500 0.1467(5) 0.0166(19) Uani 1 2 d S T P
H00J H 0.4397 0.7500 0.1002 0.020 Uiso 1 2 calc R U P
C11 C 0.2672(8) 0.7500 0.7223(5) 0.022(2) Uani 1 2 d S T P
H00K H 0.1964 0.7500 0.7329 0.026 Uiso 1 2 calc R U P
C4 C 0.3956(7) 0.7500 0.2020(4) 0.0154(19) Uani 1 2 d S T P
H00L H 0.3240 0.7500 0.1946 0.018 Uiso 1 2 calc R U P
C12 C 0.3399(8) 0.7500 0.7747(5) 0.026(2) Uani 1 2 d S T P
H00M H 0.3186 0.7500 0.8221 0.031 Uiso 1 2 calc R U P
C6 C 0.5682(7) 0.7500 0.1582(5) 0.025(2) Uani 1 2 d S T P
H00N H 0.6132 0.7500 0.1194 0.030 Uiso 1 2 calc R U P
O5 O 0.9484(7) 0.8479(15) 0.5371(5) 0.028(2) Uani 0.5 1 d D . P
H00O H 1.015(8) 0.92(3) 0.537(9) 0.25(11) Uiso 1 1 d D . .

loop_
_atom_site_aniso_label
_atom_site_aniso_U_11
_atom_site_aniso_U_22
_atom_site_aniso_U_33
_atom_site_aniso_U_23
_atom_site_aniso_U_13
_atom_site_aniso_U_12
Rb1 0.0124(4) 0.0201(4) 0.0112(4) 0.000 -0.0007(4) 0.000
S1 0.0096(10) 0.0072(10) 0.0081(9) 0.000 -0.0004(8) 0.000
S2 0.0093(10) 0.0120(10) 0.0156(10) 0.000 -0.0009(9) 0.000
O1 0.014(2) 0.009(2) 0.016(2) 0.0014(17) 0.0009(17) -0.0024(17)
O3 0.011(3) 0.018(3) 0.013(3) 0.000 -0.005(2) 0.000
O2 0.017(2) 0.011(2) 0.025(2) 0.0012(19) -0.0031(19) -0.0027(18)
O4 0.014(3) 0.031(4) 0.009(3) 0.000 0.002(3) 0.000
N1 0.005(3) 0.010(3) 0.007(3) 0.000 -0.001(3) 0.000
N2 0.008(4) 0.027(4) 0.012(3) 0.000 0.003(3) 0.000
C2 0.010(4) 0.008(4) 0.014(4) 0.000 -0.001(4) 0.000
C1 0.012(4) 0.005(4) 0.016(4) 0.000 -0.003(4) 0.000
C8 0.010(4) 0.009(4) 0.013(4) 0.000 0.002(4) 0.000
C9 0.015(5) 0.006(4) 0.009(4) 0.000 -0.002(3) 0.000
C10 0.017(5) 0.004(4) 0.014(4) 0.000 -0.002(3) 0.000
C3 0.012(5) 0.018(5) 0.007(4) 0.000 0.003(3) 0.000
C14 0.014(5) 0.007(4) 0.011(4) 0.000 0.004(3) 0.000
C13 0.024(5) 0.006(4) 0.014(5) 0.000 0.000(4) 0.000
C7 0.010(4) 0.021(5) 0.017(4) 0.000 0.000(4) 0.000
C5 0.017(5) 0.026(5) 0.007(4) 0.000 -0.001(4) 0.000
C11 0.019(5) 0.026(5) 0.021(5) 0.000 0.007(4) 0.000
C4 0.006(4) 0.026(5) 0.014(4) 0.000 -0.004(3) 0.000
C12 0.022(5) 0.045(6) 0.010(4) 0.000 0.004(4) 0.000
C6 0.016(5) 0.045(7) 0.014(5) 0.000 0.006(4) 0.000
O5 0.025(5) 0.030(5) 0.028(5) -0.011(4) -0.011(4) -0.007(4)

loop_
_atom_type_symbol
_atom_type_description
_atom_type_scat_dispersion_real
_atom_type_scat_dispersion_imag
_atom_type_scat_source
C C 0.0033 0.0016 'International Tables Vol C Tables 4.2.6.8 and 6.1.1.4'
H H 0.0000 0.0000 'International Tables Vol C Tables 4.2.6.8 and 6.1.1.4'
N N 0.0061 0.0033 'International Tables Vol C Tables 4.2.6.8 and 6.1.1.4'
O O 0.0106 0.0060 'International Tables Vol C Tables 4.2.6.8 and 6.1.1.4'
Rb Rb -0.9393 2.9676 'International Tables Vol C Tables 4.2.6.8 and 6.1.1.4'
S S 0.1246 0.1234 'International Tables Vol C Tables 4.2.6.8 and 6.1.1.4'

loop_
_geom_angle_atom_site_label_1
_geom_angle_atom_site_label_2
_geom_angle_atom_site_label_3
_geom_angle
_geom_angle_site_symmetry_1
_geom_angle_site_symmetry_3
S2 Rb1 S2 117.95(10) 5_666 5_676
O1 Rb1 S2 163.20(8) 5_666 5_676
O1 Rb1 S2 163.20(8) 3_656 5_666
O1 Rb1 S2 78.85(12) 5_666 5_666
O1 Rb1 S2 78.85(12) 3_656 5_676
O1 Rb1 O1 84.35(18) 3_656 5_666
O1 Rb1 N2 61.22(16) 5_666 5_666
O1 Rb1 N2 61.22(16) 3_656 5_676
O1 Rb1 N2 141.18(14) 5_666 5_676
O1 Rb1 N2 141.18(15) 3_656 5_666
O3 Rb1 S2 64.65(6) . 5_676
O3 Rb1 S2 64.65(6) . 5_666
O3 Rb1 O1 128.32(11) . 3_656
O3 Rb1 O1 128.32(11) . 5_666
O3 Rb1 O2 65.66(12) . 5_666
O3 Rb1 O2 65.66(12) . 3_656
O3 Rb1 N2 71.26(12) . 5_676
O3 Rb1 N2 71.26(12) . 5_666
O3 Rb1 O5 112.3(2) . 7_575
O3 Rb1 O5 112.3(2) . .
O2 Rb1 S2 20.27(9) 5_666 5_666
O2 Rb1 S2 20.27(9) 3_656 5_676
O2 Rb1 S2 104.07(12) 5_666 5_676
O2 Rb1 S2 104.07(12) 3_656 5_666
O2 Rb1 O1 163.77(12) 3_656 5_666
O2 Rb1 O1 91.99(14) 3_656 3_656
O2 Rb1 O1 91.99(14) 5_666 5_666
O2 Rb1 O1 163.77(12) 5_666 3_656
O2 Rb1 O2 87.13(19) 5_666 3_656
O2 Rb1 N2 45.14(15) 3_656 5_676
O2 Rb1 N2 126.06(16) 3_656 5_666
O2 Rb1 N2 45.14(15) 5_666 5_666
O2 Rb1 N2 126.06(16) 5_666 5_676
O2 Rb1 O5 58.2(2) 5_666 7_575
O2 Rb1 O5 58.2(2) 3_656 .
O2 Rb1 O5 76.6(2) 5_666 .
O2 Rb1 O5 76.6(2) 3_656 7_575
O4 Rb1 S2 99.48(7) . 5_666
O4 Rb1 S2 99.48(7) . 5_676
O4 Rb1 O1 76.74(11) . 5_666
O4 Rb1 O1 76.74(11) . 3_656
O4 Rb1 O3 74.82(17) . .
O4 Rb1 O2 117.85(11) . 3_656
O4 Rb1 O2 117.85(11) . 5_666
O4 Rb1 N2 78.23(12) . 5_676
O4 Rb1 N2 78.23(12) . 5_666
O4 Rb1 O5 165.5(2) . 7_575
O4 Rb1 O5 165.5(2) . .
N2 Rb1 S2 24.98(12) 5_676 5_676
N2 Rb1 S2 134.63(14) 5_666 5_676
N2 Rb1 S2 24.98(12) 5_666 5_666
N2 Rb1 S2 134.63(14) 5_676 5_666
N2 Rb1 N2 139.7(2) 5_666 5_676
O5 Rb1 S2 73.8(2) . 5_676
O5 Rb1 S2 73.8(2) 7_575 5_666
O5 Rb1 S2 95.03(19) 7_575 5_676
O5 Rb1 S2 95.03(19) . 5_666
O5 Rb1 O1 89.2(2) . 3_656
O5 Rb1 O1 105.8(2) . 5_666
O5 Rb1 O1 89.2(2) 7_575 5_666
O5 Rb1 O1 105.8(2) 7_575 3_656
O5 Rb1 N2 91.9(2) 7_575 5_666
O5 Rb1 N2 115.8(2) . 5_666
O5 Rb1 N2 115.8(2) 7_575 5_676
O5 Rb1 N2 91.9(2) . 5_676
O5 Rb1 O5 24.7(4) 7_575 .
O1 S1 O1 116.6(4) . 7_575
O1 S1 N1 111.3(2) . .
O1 S1 N1 111.3(2) 7_575 .
O1 S1 C3 111.3(2) . .
O1 S1 C3 111.3(2) 7_575 .
N1 S1 C3 92.6(4) . .
Rb1 S2 Rb1 117.95(10) 5_666 5_676
O2 S2 Rb1 137.2(2) 7_575 5_666
O2 S2 Rb1 137.2(2) . 5_676
O2 S2 Rb1 45.74(19) . 5_666
O2 S2 Rb1 45.74(19) 7_575 5_676
O2 S2 O2 113.2(4) 7_575 .
O2 S2 N2 111.2(2) 7_575 .
O2 S2 N2 111.2(2) . .
O2 S2 C10 111.3(2) . .
O2 S2 C10 111.3(2) 7_575 .
N2 S2 Rb1 65.88(11) . 5_666
N2 S2 Rb1 65.88(10) . 5_676
N2 S2 C10 97.6(4) . .
C10 S2 Rb1 111.44(13) . 5_666
C10 S2 Rb1 111.44(13) . 5_676
S1 O1 Rb1 140.1(2) . 5_666
C1 O3 Rb1 130.6(6) . .
S2 O2 Rb1 114.0(2) . 5_666
C8 O4 Rb1 159.6(5) . .
S1 N1 h1c 122.0 . .
C1 N1 S1 116.1(6) . .
C1 N1 h1c 122.0 . .
Rb1 N2 Rb1 139.7(2) 5_666 5_676
S2 N2 Rb1 89.14(15) . 5_666
S2 N2 Rb1 89.14(15) . 5_676
C8 N2 Rb1 109.12(13) . 5_676
C8 N2 Rb1 109.12(13) . 5_666
C8 N2 S2 110.5(6) . .
C3 C2 C1 112.4(8) . .
C7 C2 C1 127.3(8) . .
C7 C2 C3 120.4(8) . .
O3 C1 N1 124.9(8) . .
O3 C1 C2 125.3(8) . .
N1 C1 C2 109.8(7) . .
O4 C8 N2 124.0(8) . .
O4 C8 C9 121.1(8) . .
N2 C8 C9 114.9(7) . .
C10 C9 C8 110.4(7) . .
C10 C9 C14 120.8(8) . .
C14 C9 C8 128.8(8) . .
C9 C10 S2 106.5(6) . .
C11 C10 S2 131.7(7) . .
C11 C10 C9 121.8(8) . .
C2 C3 S1 109.1(6) . .
C2 C3 C4 122.5(8) . .
C4 C3 S1 128.4(7) . .
C9 C14 H00G 121.5 . .
C13 C14 C9 117.1(8) . .
C13 C14 H00G 121.5 . .
C14 C13 H00H 119.2 . .
C12 C13 C14 121.6(9) . .
C12 C13 H00H 119.2 . .
C2 C7 H00I 121.1 . .
C2 C7 C6 117.9(8) . .
C6 C7 H00I 121.1 . .
C4 C5 H00J 119.4 . .
C6 C5 H00J 119.4 . .
C6 C5 C4 121.3(8) . .
C10 C11 H00K 121.1 . .
C10 C11 C12 117.7(9) . .
C12 C11 H00K 121.1 . .
C3 C4 C5 116.2(8) . .
C3 C4 H00L 121.9 . .
C5 C4 H00L 121.9 . .
C13 C12 C11 121.1(9) . .
C13 C12 H00M 119.5 . .
C11 C12 H00M 119.5 . .
C7 C6 H00N 119.1 . .
C5 C6 C7 121.8(9) . .
C5 C6 H00N 119.1 . .
Rb1 O5 H00O 162(10) . .
O5 O5 Rb1 77.7(2) 7_575 .
O5 O5 H00O 120(10) 7_575 .

loop_
_geom_bond_atom_site_label_1
_geom_bond_atom_site_label_2
_geom_bond_distance
_geom_bond_site_symmetry_2
Rb1 S2 3.816(4) 5_676
Rb1 S2 3.816(4) 5_666
Rb1 O1 3.057(5) 5_666
Rb1 O1 3.057(5) 3_656
Rb1 O3 2.937(7) .
Rb1 O2 2.991(5) 5_666
Rb1 O2 2.991(5) 3_656
Rb1 O4 2.878(7) .
Rb1 N2 3.484(4) 5_676
Rb1 N2 3.484(4) 5_666
Rb1 O5 2.998(10) 7_575
Rb1 O5 2.998(10) .
S1 O1 1.432(4) 7_575
S1 O1 1.432(4) .
S1 N1 1.650(7) .
S1 C3 1.770(9) .
S2 Rb1 3.816(4) 5_666
S2 Rb1 3.816(4) 5_676
S2 O2 1.447(5) 7_575
S2 O2 1.447(5) .
S2 N2 1.612(7) .
S2 C10 1.773(9) .
O1 Rb1 3.057(5) 5_666
O3 C1 1.228(10) .
O2 Rb1 2.991(5) 5_666
O4 C8 1.259(10) .
N1 h1c 0.8800 .
N1 C1 1.352(11) .
N2 Rb1 3.484(4) 5_676
N2 Rb1 3.484(4) 5_666
N2 C8 1.336(11) .
C2 C1 1.487(12) .
C2 C3 1.389(12) .
C2 C7 1.371(12) .
C8 C9 1.504(11) .
C9 C10 1.383(12) .
C9 C14 1.396(12) .
C10 C11 1.379(12) .
C3 C4 1.392(12) .
C14 H00G 0.9500 .
C14 C13 1.391(12) .
C13 H00H 0.9500 .
C13 C12 1.381(13) .
C7 H00I 0.9500 .
C7 C6 1.389(13) .
C5 H00J 0.9500 .
C5 C4 1.393(12) .
C5 C6 1.376(13) .
C11 H00K 0.9500 .
C11 C12 1.384(14) .
C4 H00L 0.9500 .
C12 H00M 0.9500 .
C6 H00N 0.9500 .
O5 O5 1.28(2) 7_575
O5 H00O 1.00(2) .

loop_
_geom_torsion_atom_site_label_1
_geom_torsion_atom_site_label_2
_geom_torsion_atom_site_label_3
_geom_torsion_atom_site_label_4
_geom_torsion
_geom_torsion_site_symmetry_1
_geom_torsion_site_symmetry_4
Rb1 S2 O2 Rb1 84.9(3) 5_676 5_666
Rb1 S2 N2 Rb1 -139.7(2) 5_676 5_666
Rb1 S2 N2 Rb1 139.7(2) 5_666 5_676
Rb1 S2 N2 C8 -110.13(11) 5_666 .
Rb1 S2 N2 C8 110.13(11) 5_676 .
Rb1 S2 C10 C9 67.02(12) 5_666 .
Rb1 S2 C10 C9 -67.02(12) 5_676 .
Rb1 S2 C10 C11 -112.98(12) 5_666 .
Rb1 S2 C10 C11 112.98(12) 5_676 .
Rb1 O3 C1 N1 0.000(2) . .
Rb1 O3 C1 C2 180.000(1) . .
Rb1 O4 C8 N2 180.000(3) . .
Rb1 O4 C8 C9 0.000(4) . .
Rb1 N2 C8 O4 -83.5(3) 5_676 .
Rb1 N2 C8 O4 83.5(3) 5_666 .
Rb1 N2 C8 C9 96.5(3) 5_676 .
Rb1 N2 C8 C9 -96.5(3) 5_666 .
S1 N1 C1 O3 180.000(1) . .
S1 N1 C1 C2 0.000(1) . .
S1 C3 C4 C5 180.000(1) . .
S2 N2 C8 O4 180.000(1) . .
S2 N2 C8 C9 0.000(2) . .
S2 C10 C11 C12 180.000(3) . .
O1 S1 O1 Rb1 -93.3(4) 7_575 5_666
O1 S1 N1 C1 114.1(2) . .
O1 S1 N1 C1 -114.1(2) 7_575 .
O1 S1 C3 C2 114.1(2) 7_575 .
O1 S1 C3 C2 -114.1(2) . .
O1 S1 C3 C4 -65.9(2) 7_575 .
O1 S1 C3 C4 65.9(2) . .
O2 S2 O2 Rb1 134.1(2) 7_575 5_666
O2 S2 N2 Rb1 -133.5(2) 7_575 5_666
O2 S2 N2 Rb1 133.5(2) . 5_676
O2 S2 N2 Rb1 6.3(3) 7_575 5_676
O2 S2 N2 Rb1 -6.3(3) . 5_666
O2 S2 N2 C8 -116.4(2) . .
O2 S2 N2 C8 116.4(2) 7_575 .
O2 S2 C10 C9 116.3(2) . .
O2 S2 C10 C9 -116.3(2) 7_575 .
O2 S2 C10 C11 63.7(2) 7_575 .
O2 S2 C10 C11 -63.7(2) . .
O4 C8 C9 C10 180.000(2) . .
O4 C8 C9 C14 0.000(3) . .
N1 S1 O1 Rb1 35.8(5) . 5_666
N1 S1 C3 C2 0.000(1) . .
N1 S1 C3 C4 180.000(1) . .
N2 S2 O2 Rb1 8.0(4) . 5_666
N2 S2 C10 C9 0.000(1) . .
N2 S2 C10 C11 180.000(3) . .
N2 C8 C9 C10 0.000(2) . .
N2 C8 C9 C14 180.000(2) . .
C2 C3 C4 C5 0.000(1) . .
C2 C7 C6 C5 0.000(1) . .
C1 C2 C3 S1 0.000(1) . .
C1 C2 C3 C4 180.000(1) . .
C1 C2 C7 C6 180.000(1) . .
C8 C9 C10 S2 0.000(2) . .
C8 C9 C10 C11 180.000(3) . .
C8 C9 C14 C13 180.000(2) . .
C9 C10 C11 C12 0.000(4) . .
C9 C14 C13 C12 0.000(3) . .
C10 S2 O2 Rb1 -99.7(3) . 5_666
C10 S2 N2 Rb1 -110.13(11) . 5_676
C10 S2 N2 Rb1 110.13(11) . 5_666
C10 S2 N2 C8 0.000(1) . .
C10 C9 C14 C13 0.000(3) . .
C10 C11 C12 C13 0.000(4) . .
C3 S1 O1 Rb1 137.6(4) . 5_666
C3 S1 N1 C1 0.000(1) . .
C3 C2 C1 O3 180.000(1) . .
C3 C2 C1 N1 0.000(1) . .
C3 C2 C7 C6 0.000(1) . .
C14 C9 C10 S2 180.000(2) . .
C14 C9 C10 C11 0.000(3) . .
C14 C13 C12 C11 0.000(4) . .
C7 C2 C1 O3 0.000(1) . .
C7 C2 C1 N1 180.000(1) . .
C7 C2 C3 S1 180.000(1) . .
C7 C2 C3 C4 0.000(1) . .
C4 C5 C6 C7 0.000(1) . .
C6 C5 C4 C3 0.000(1) . .
